data_1566169
loop_
_publ_author_name
'Marquise, Nada'
'Harford, Philip J.'
'Chevallier, Floris'
'Roisnel, Thierry'
'Dorcet, Vincent'
'Gagez, Anne-Laure'
'Sabl\'e, Sophie'
'Picot, Laurent'
'Thi\'ery, Val\'erie'
'Wheatley, Andrew E.H.'
'Gros, Philippe C.'
'Mongin, Florence'

_publ_section_title
;
 Synthesis of azafluorenones and related compounds using
 deprotocupration--aroylation followed by intramolecular direct arylation
;
_journal_issue 47
_journal_name_full Tetrahedron
_journal_page_first 10123
_journal_page_last 10133
_journal_paper_doi 10.1016/j.tet.2013.09.030
_journal_volume 69
_journal_year 2013
_chemical_compound_source 'synthesis as described'
_chemical_formula_moiety 'C12 H7 N O'
_chemical_formula_sum 'C12 H7 N O'
_chemical_formula_weight 181.19
_space_group_IT_number 14
_space_group_name_Hall '-P 2ybc'
_space_group_name_H-M_alt 'P 1 21/c 1'
_symmetry_cell_setting monoclinic
_symmetry_Int_Tables_number 14
_symmetry_space_group_name_Hall '-P 2ybc'
_symmetry_space_group_name_H-M 'P 1 21/c 1'
_atom_sites_solution_hydrogens geom
_atom_sites_solution_primary direct
_atom_sites_solution_secondary difmap
_cell_angle_alpha 90
_cell_angle_beta 108.686(13)
_cell_angle_gamma 90
_cell_formula_units_Z 4
_cell_length_a 12.068(3)
_cell_length_b 5.1986(15)
_cell_length_c 14.465(3)
_cell_measurement_reflns_used 1563
_cell_measurement_temperature 150(2)
_cell_measurement_theta_max 26.91
_cell_measurement_theta_min 3.56
_cell_measurement_wavelength 0.71073
_cell_volume 859.7(4)
_computing_cell_refinement 'Bruker SMART (Bruker, 2002)'
_computing_data_collection 'Bruker SAINT (Bruker, 2002)'
_computing_data_reduction 'Bruker SAINT (Bruker, 2002)'
_computing_molecular_graphics 'Ortep-3 for Windows (Farrugia, 1997)'
_computing_publication_material
;
           WinGX publication routines (Farrugia, 1999),
           CRYSCAL (T. Roisnel, local program)
;
_computing_structure_refinement 'SHELXL-97 (Sheldrick, 1997)'
_computing_structure_solution 'SIR97 (Altomare et al., 1999))'
_diffrn_ambient_temperature 150(2)
_diffrn_detector 'CCD plate'
_diffrn_measured_fraction_theta_full 0.996
_diffrn_measured_fraction_theta_max 0.993
_diffrn_measurement_device_type 'APEXII, Bruker-AXS'
_diffrn_measurement_method 'CCD rotation images, thin slices'
_diffrn_radiation_monochromator graphite
_diffrn_radiation_probe x-ray
_diffrn_radiation_type MoK\a
_diffrn_radiation_wavelength 0.71073
_diffrn_reflns_av_R_equivalents 0
_diffrn_reflns_av_unetI/netI 0.0478
_diffrn_reflns_limit_h_max 14
_diffrn_reflns_limit_h_min -15
_diffrn_reflns_limit_k_max 6
_diffrn_reflns_limit_k_min 0
_diffrn_reflns_limit_l_max 18
_diffrn_reflns_limit_l_min 0
_diffrn_reflns_number 1964
_diffrn_reflns_theta_full 25
_diffrn_reflns_theta_max 27.52
_diffrn_reflns_theta_min 1.78
_exptl_absorpt_coefficient_mu 0.090
_exptl_absorpt_correction_T_max 0.996
_exptl_absorpt_correction_T_min 0.971
_exptl_absorpt_correction_type multi-scan
_exptl_absorpt_process_details
;
  [Sheldrick, G.M. (2002). SADABS Bruker AXS Inc., Madison, Wisconsin, USA]
;
_exptl_crystal_colour colourless
_exptl_crystal_density_diffrn 1.4
_exptl_crystal_density_method 'not measured'
_exptl_crystal_description plate
_exptl_crystal_F_000 376
_exptl_crystal_size_max 0.21
_exptl_crystal_size_mid 0.16
_exptl_crystal_size_min 0.04
_refine_diff_density_max 0.287
_refine_diff_density_min -0.196
_refine_diff_density_rms 0.055
_refine_ls_extinction_method none
_refine_ls_goodness_of_fit_ref 1.083
_refine_ls_hydrogen_treatment constr
_refine_ls_matrix_type full
_refine_ls_number_parameters 128
_refine_ls_number_reflns 1964
_refine_ls_number_restraints 0
_refine_ls_restrained_S_all 1.083
_refine_ls_R_factor_all 0.0734
_refine_ls_R_factor_gt 0.0452
_refine_ls_shift/su_max 0.01
_refine_ls_shift/su_mean 0.002
_refine_ls_structure_factor_coef Fsqd
_refine_ls_weighting_details 'calc w=1/[\s^2^(Fo^2^)+(0.0596P)^2^+0.1770P] where P=(Fo^2^+2Fc^2^)/3'
_refine_ls_weighting_scheme calc
_refine_ls_wR_factor_gt 0.0996
_refine_ls_wR_factor_ref 0.1288
_reflns_number_gt 1460
_reflns_number_total 1964
_reflns_threshold_expression >2sigma(I)
_cod_data_source_file Tetrahedron-2013-69-10123.cif
_cod_data_source_block 16
_cod_original_sg_symbol_H-M 'P 21/c'
_cod_database_code 1566169

loop_
_symmetry_equiv_pos_as_xyz
'x, y, z'
'-x, y+1/2, -z+1/2'
'-x, -y, -z'
'x, -y-1/2, z-1/2'

loop_
_atom_site_label
_atom_site_type_symbol
_atom_site_fract_x
_atom_site_fract_y
_atom_site_fract_z
_atom_site_U_iso_or_equiv
_atom_site_adp_type
_atom_site_occupancy
_atom_site_symmetry_multiplicity
_atom_site_calc_flag
_atom_site_refinement_flags
_atom_site_disorder_assembly
_atom_site_disorder_group
O1 O 0.99665(14) 0.1517(3) 0.59413(12) 0.0331(4) Uani 1 1 d . . .
C2 C 0.8947(2) 0.0864(5) 0.55740(16) 0.0254(5) Uani 1 1 d . . .
C3 C 0.83257(19) -0.1232(4) 0.59190(16) 0.0242(5) Uani 1 1 d . . .
C4 C 0.8741(2) -0.2893(4) 0.67040(17) 0.0282(5) Uani 1 1 d . . .
H4 H 0.9531 -0.283 0.7118 0.034 Uiso 1 1 calc R . .
C5 C 0.7951(2) -0.4661(5) 0.68598(17) 0.0311(6) Uani 1 1 d . . .
H5 H 0.8207 -0.5833 0.739 0.037 Uiso 1 1 calc R . .
C6 C 0.6799(2) -0.4736(5) 0.62551(18) 0.0317(6) Uani 1 1 d . . .
H6 H 0.6282 -0.5965 0.638 0.038 Uiso 1 1 calc R . .
C7 C 0.6379(2) -0.3056(4) 0.54684(17) 0.0273(5) Uani 1 1 d . . .
H7 H 0.5587 -0.311 0.506 0.033 Uiso 1 1 calc R . .
C8 C 0.71541(19) -0.1323(4) 0.53072(17) 0.0244(5) Uani 1 1 d . . .
C9 C 0.69909(19) 0.0672(4) 0.45406(16) 0.0246(5) Uani 1 1 d . . .
N10 N 0.59994(17) 0.1175(4) 0.38166(15) 0.0312(5) Uani 1 1 d . . .
C11 C 0.6074(2) 0.3147(4) 0.32209(18) 0.0319(6) Uani 1 1 d . . .
H11 H 0.5393 0.3583 0.2697 0.038 Uiso 1 1 calc R . .
C12 C 0.7080(2) 0.4555(5) 0.33302(18) 0.0320(6) Uani 1 1 d . . .
H12 H 0.7072 0.5923 0.2892 0.038 Uiso 1 1 calc R . .
C13 C 0.8107(2) 0.3972(4) 0.40826(17) 0.0287(5) Uani 1 1 d . . .
H13 H 0.8812 0.4898 0.4169 0.034 Uiso 1 1 calc R . .
C14 C 0.80449(19) 0.1979(4) 0.46950(17) 0.0244(5) Uani 1 1 d . . .

loop_
_atom_site_aniso_label
_atom_site_aniso_U_11
_atom_site_aniso_U_22
_atom_site_aniso_U_33
_atom_site_aniso_U_23
_atom_site_aniso_U_13
_atom_site_aniso_U_12
O1 0.0262(9) 0.0396(10) 0.0308(9) -0.0043(8) 0.0051(8) -0.0078(8)
C2 0.0269(12) 0.0251(12) 0.0237(11) -0.0059(10) 0.0076(10) -0.0015(9)
C3 0.0258(11) 0.0245(11) 0.0222(11) -0.0032(9) 0.0074(10) -0.0002(9)
C4 0.0287(12) 0.0289(13) 0.0241(11) -0.0015(10) 0.0044(10) 0.0033(10)
C5 0.0392(14) 0.0277(13) 0.0266(12) 0.0042(10) 0.0110(11) 0.0025(11)
C6 0.0380(14) 0.0288(13) 0.0317(13) -0.0019(10) 0.0159(12) -0.0057(11)
C7 0.0257(12) 0.0277(12) 0.0275(12) -0.0032(10) 0.0070(10) -0.0038(9)
C8 0.0257(11) 0.0225(11) 0.0244(11) -0.0035(9) 0.0072(10) 0.0002(10)
C9 0.0262(12) 0.0212(11) 0.0246(11) -0.0046(10) 0.0056(10) 0.0014(9)
N10 0.0286(10) 0.0313(11) 0.0297(10) -0.0018(9) 0.0036(9) 0.0050(9)
C11 0.0363(14) 0.0290(13) 0.0253(12) 0.0011(10) 0.0027(11) 0.0079(10)
C12 0.0458(15) 0.0242(12) 0.0262(12) 0.0025(10) 0.0120(11) 0.0034(11)
C13 0.0346(13) 0.0249(12) 0.0277(12) -0.0036(10) 0.0116(10) -0.0023(10)
C14 0.0260(12) 0.0232(11) 0.0238(11) -0.0040(9) 0.0075(10) 0.0013(9)

loop_
_atom_type_symbol
_atom_type_description
_atom_type_scat_dispersion_real
_atom_type_scat_dispersion_imag
_atom_type_scat_source
C C 0.0033 0.0016 'International Tables Vol C Tables 4.2.6.8 and 6.1.1.4'
H H 0 0 'International Tables Vol C Tables 4.2.6.8 and 6.1.1.4'
N N 0.0061 0.0033 'International Tables Vol C Tables 4.2.6.8 and 6.1.1.4'
O O 0.0106 0.006 'International Tables Vol C Tables 4.2.6.8 and 6.1.1.4'

loop_
_geom_angle_atom_site_label_1
_geom_angle_atom_site_label_2
_geom_angle_atom_site_label_3
_geom_angle
_geom_angle_site_symmetry_1
_geom_angle_site_symmetry_3
O1 C2 C3 126.8(2) . .
O1 C2 C14 128.1(2) . .
C3 C2 C14 105.03(19) . .
C4 C3 C8 121.4(2) . .
C4 C3 C2 129.7(2) . .
C8 C3 C2 108.91(19) . .
C3 C4 C5 117.2(2) . .
C3 C4 H4 121.4 . .
C5 C4 H4 121.4 . .
C6 C5 C4 121.1(2) . .
C6 C5 H5 119.5 . .
C4 C5 H5 119.5 . .
C5 C6 C7 121.8(2) . .
C5 C6 H6 119.1 . .
C7 C6 H6 119.1 . .
C8 C7 C6 117.4(2) . .
C8 C7 H7 121.3 . .
C6 C7 H7 121.3 . .
C7 C8 C3 121.1(2) . .
C7 C8 C9 130.7(2) . .
C3 C8 C9 108.20(19) . .
N10 C9 C14 124.8(2) . .
N10 C9 C8 126.3(2) . .
C14 C9 C8 108.93(18) . .
C9 N10 C11 114.7(2) . .
N10 C11 C12 124.1(2) . .
N10 C11 H11 118 . .
C12 C11 H11 118 . .
C11 C12 C13 120.1(2) . .
C11 C12 H12 119.9 . .
C13 C12 H12 119.9 . .
C14 C13 C12 116.5(2) . .
C14 C13 H13 121.8 . .
C12 C13 H13 121.8 . .
C13 C14 C9 119.8(2) . .
C13 C14 C2 131.3(2) . .
C9 C14 C2 108.9(2) . .

loop_
_geom_bond_atom_site_label_1
_geom_bond_atom_site_label_2
_geom_bond_distance
_geom_bond_site_symmetry_2
O1 C2 1.222(3) .
C2 C3 1.496(3) .
C2 C14 1.500(3) .
C3 C4 1.386(3) .
C3 C8 1.408(3) .
C4 C5 1.393(4) .
C4 H4 0.95 .
C5 C6 1.386(4) .
C5 H5 0.95 .
C6 C7 1.395(3) .
C6 H6 0.95 .
C7 C8 1.371(3) .
C7 H7 0.95 .
C8 C9 1.485(3) .
C9 N10 1.339(3) .
C9 C14 1.395(3) .
N10 C11 1.361(3) .
C11 C12 1.382(4) .
C11 H11 0.95 .
C12 C13 1.396(3) .
C12 H12 0.95 .
C13 C14 1.381(3) .
C13 H13 0.95 .

loop_
_geom_torsion_atom_site_label_1
_geom_torsion_atom_site_label_2
_geom_torsion_atom_site_label_3
_geom_torsion_atom_site_label_4
_geom_torsion
_geom_torsion_site_symmetry_1
_geom_torsion_site_symmetry_2
_geom_torsion_site_symmetry_3
_geom_torsion_site_symmetry_4
O1 C2 C3 C4 -0.5(4) . . . .
C14 C2 C3 C4 179.9(2) . . . .
O1 C2 C3 C8 178.7(2) . . . .
C14 C2 C3 C8 -0.9(2) . . . .
C8 C3 C4 C5 0.2(3) . . . .
C2 C3 C4 C5 179.3(2) . . . .
C3 C4 C5 C6 -0.3(3) . . . .
C4 C5 C6 C7 -0.1(4) . . . .
C5 C6 C7 C8 0.5(4) . . . .
C6 C7 C8 C3 -0.6(3) . . . .
C6 C7 C8 C9 179.3(2) . . . .
C4 C3 C8 C7 0.2(3) . . . .
C2 C3 C8 C7 -179.0(2) . . . .
C4 C3 C8 C9 -179.7(2) . . . .
C2 C3 C8 C9 1.1(2) . . . .
C7 C8 C9 N10 -0.4(4) . . . .
C3 C8 C9 N10 179.5(2) . . . .
C7 C8 C9 C14 179.2(2) . . . .
C3 C8 C9 C14 -0.9(2) . . . .
C14 C9 N10 C11 -1.0(3) . . . .
C8 C9 N10 C11 178.6(2) . . . .
C9 N10 C11 C12 0.2(3) . . . .
N10 C11 C12 C13 0.7(4) . . . .
C11 C12 C13 C14 -0.7(3) . . . .
C12 C13 C14 C9 0.0(3) . . . .
C12 C13 C14 C2 -178.8(2) . . . .
N10 C9 C14 C13 0.9(3) . . . .
C8 C9 C14 C13 -178.7(2) . . . .
N10 C9 C14 C2 180.0(2) . . . .
C8 C9 C14 C2 0.3(2) . . . .
O1 C2 C14 C13 -0.3(4) . . . .
C3 C2 C14 C13 179.2(2) . . . .
O1 C2 C14 C9 -179.2(2) . . . .
C3 C2 C14 C9 0.3(2) . . . .
